data_7712492
loop_
_publ_author_name
'Dissanayake, Deepamali'
'Forsyth, Craig M.'
'Vidovic, Dragoslav'

_publ_section_title
;
 Synthesis, Characterisation and Reactivity studies of Chiral
 \b-Diketiminate-like Supported Aluminium Lewis Acid Complexes Towards
 Difficult Diels Alder Cycloadditions
;
_journal_name_full 'Dalton Transactions'
_journal_paper_doi 10.1039/D3DT00206C
_journal_year 2023
_chemical_formula_moiety 'C48 H47 Al Cl2 N2 O, C6 H4 F2'
_chemical_formula_sum 'C54 H51 Al Cl2 F2 N2 O'
_chemical_formula_weight 879.85
_space_group_crystal_system triclinic
_space_group_IT_number 1
_space_group_name_Hall 'P 1'
_space_group_name_H-M_alt 'P 1'
_atom_sites_solution_hydrogens geom
_atom_sites_solution_primary iterative
_audit_creation_date 2022-10-12
_audit_creation_method
;
Olex2 1.3
(compiled 2020.11.12 svn.r5f609507 for OlexSys, GUI svn.r6408)
;
_audit_update_record
;
2023-01-18 deposited with the CCDC.	2023-03-01 downloaded from the CCDC.
;
_cell_angle_alpha 113.677(2)
_cell_angle_beta 95.1890(10)
_cell_angle_gamma 102.2070(10)
_cell_formula_units_Z 1
_cell_length_a 10.05910(10)
_cell_length_b 10.2551(2)
_cell_length_c 12.5367(2)
_cell_measurement_reflns_used 34343
_cell_measurement_temperature 123.00(10)
_cell_measurement_theta_max 79.4260
_cell_measurement_theta_min 3.9140
_cell_volume 1135.18(4)
_computing_cell_refinement 'CrysAlisPro 1.171.41.113a (Rigaku OD, 2021)'
_computing_data_collection 'CrysAlisPro 1.171.41.113a (Rigaku OD, 2021)'
_computing_data_reduction 'CrysAlisPro 1.171.41.113a (Rigaku OD, 2021)'
_computing_molecular_graphics 'Olex2 1.3 (Dolomanov et al., 2009)'
_computing_publication_material 'Olex2 1.3 (Dolomanov et al., 2009)'
_computing_structure_refinement 'SHELXL 2018/3 (Sheldrick, 2015)'
_computing_structure_solution 'olex2.solve 1.3 (Bourhis et al., 2015)'
_diffrn_ambient_environment N~2~
_diffrn_ambient_temperature 123.00(10)
_diffrn_detector 'Hybrid Pixel Array Detector'
_diffrn_detector_area_resol_mean 10.0000
_diffrn_detector_type HyPix
_diffrn_measured_fraction_theta_full 1.000
_diffrn_measured_fraction_theta_max 0.978
_diffrn_measurement_details
;
List of Runs (angles in degrees, time in seconds):

  # Type    Start    End  Width  t~exp~   \w     \q     \k     \f   Frames
#--------------------------------------------------------------------------
  1  \w   -119.00 -27.00   0.50    0.15    --  -47.74 -72.00  49.00  184
  2  \w     27.00 120.00   0.50    0.15    --   47.74  72.00 179.00  186
  3  \w    -24.00  68.00   0.50    0.15    --   47.74 -72.00  49.00  184
  4  \w   -163.00 -71.00   0.50    0.60    --  -91.75 -72.00  49.00  184
  5  \w   -112.00 -19.00   0.50    0.60    --  -91.75  72.00 179.00  186
  6  \w     93.00 178.00   0.50    0.60    --  113.25  72.00 179.00  170
  7  \w     42.00 134.00   0.50    0.60    --  113.25 -72.00  49.00  184
  8  \w    -63.00 -32.00   0.50    0.15    --   10.00 164.00 114.36   62
  9  \w     -7.00  23.00   0.50    0.15    --   26.00  99.00 -87.20   60
 10  \w     -3.00  42.00   0.50    0.15    --   26.00  91.00  93.96   90
 11  \w      1.00  27.00   0.50    0.15    --   34.00  98.00-126.58   52
 12  \w     13.00  42.00   0.50    0.15    --   42.00  91.00 -66.43   58
 13  \w     17.00  43.00   0.50    0.15    --   46.00  90.00 176.05   52
 14  \w    -68.00  25.00   0.50    0.15    --  -47.74  72.00 179.00  186
 15  \w   -122.00 -35.00   0.50    0.15    --  -47.74 -19.00   0.00  174
 16  \w   -119.00 -25.00   0.50    0.15    --  -47.74 -77.00  60.00  188
 17  \w   -119.00 -25.00   0.50    0.15    --  -47.74 -77.00 -90.00  188
 18  \w    -86.00 -13.00   0.50    0.15    --  -47.74 125.00 150.00  146
 19  \w   -121.00 -35.00   0.50    0.15    --  -47.74 -38.00 -90.00  172
 20  \w     36.00 121.00   0.50    0.15    --   47.74  38.00  30.00  170
 21  \w     27.00 122.00   0.50    0.15    --   50.00  77.00  45.20  190
 22  \w     29.00 122.00   0.50    0.15    --   50.00  72.00 101.52  186
 23  \w     32.00 126.00   0.50    0.15    --   54.00  76.00 114.00  188
 24  \w     31.00 126.00   0.50    0.15    --   54.00  77.00 133.67  190
 25  \w     37.00 131.00   0.50    0.15    --   58.00  73.00 -43.25  188
 26  \w     35.00 131.00   0.50    0.15    --   58.00  77.00-123.89  192
 27  \w     37.00 131.00   0.50    0.15    --   58.00  73.00  20.97  188
 28  \w    -72.00 -42.00   0.50    0.15    --  -62.00 -71.00-146.02   60
 29  \w     40.00  66.00   0.50    0.15    --   62.00  75.00 -27.33   52
 30  \w     40.00  82.00   0.50    0.15    --   62.00  75.00-178.35   84
 31  \w    -72.00 -46.00   0.50    0.15    --  -66.00 -69.00   2.78   52
 32  \w    -73.00 -48.00   0.50    0.15    --  -66.00 -65.00  30.40   50
 33  \w    -79.00 -47.00   0.50    0.15    --  -66.00 -70.00 -24.95   64
 34  \w    -72.00 -46.00   0.50    0.15    --  -66.00 -70.00-161.00   52
 35  \w    -77.00 -51.00   0.50    0.60    --  -74.00 -76.00 -64.44   52
 36  \w    -79.00 -54.00   0.50    0.60    --  -74.00 -69.00  83.37   50
 37  \w    -79.00 -54.00   0.50    0.60    --  -74.00 -69.00 -45.88   50
 38  \w    -79.00 -53.00   0.50    0.60    --  -74.00 -73.00 -88.52   52
 39  \w    -79.00 -54.00   0.50    0.60    --  -74.00 -71.00-155.83   50
 40  \w    -76.00 -51.00   0.50    0.60    --  -74.00 -76.00-120.67   50
 41  \w   -145.00-114.00   0.50    0.60    --  -74.00 -73.00 -88.52   62
 42  \w    -89.00 -54.00   0.50    0.60    --  -74.00 -72.00 141.80   70
 43  \w    -78.00 -52.00   0.50    0.60    --  -74.00 -75.00  47.16   52
 44  \w    -80.00 -52.00   0.50    0.60    --  -74.00 -75.00   8.44   56
 45  \w    -81.00 -54.00   0.50    0.60    --  -74.00 -71.00  69.11   54
 46  \w    -88.00 -60.00   0.50    0.60    --  -78.00 -66.00-120.93   56
 47  \w    -97.00 -61.00   0.50    0.60    --  -78.00 -65.00 114.16   72
 48  \w    -82.00 -56.00   0.50    0.60    --  -78.00 -74.00 165.00   52
 49  \w    -93.00 -61.00   0.50    0.60    --  -82.00 -72.00  26.35   64
 50  \w   -143.00-117.00   0.50    0.60    --  -82.00 -66.00 169.00   52
 51  \w    -89.00 -63.00   0.50    0.60    --  -82.00 -68.00 101.99   52
 52  \w    -98.00 -64.00   0.50    0.60    --  -82.00 -66.00 169.00   68
 53  \w    -86.00 -60.00   0.50    0.60    --  -82.00 -74.00  77.35   52
 54  \w   -107.00 -63.00   0.50    0.60    --  -82.00 -73.00 148.22   88
 55  \w    -87.00 -61.00   0.50    0.60    --  -82.00 -73.00-161.87   52
 56  \w    -95.00 -69.00   0.50    0.60    --  -90.00 -74.00-165.08   52
 57  \w    -93.00 -67.00   0.50    0.60    --  -90.00 -76.00 -98.30   52
 58  \w   -161.00-129.00   0.50    0.60    --  -90.00 -76.00 -98.30   64
 59  \w    -95.00 -69.00   0.50    0.60    --  -91.75 -77.00-120.00   52
 60  \w    -97.00 -71.00   0.50    0.60    --  -91.75 -77.00-150.00   52
 61  \w   -104.00 -73.00   0.50    0.60    --  -91.75 -66.00  30.38   62
 62  \w    -94.00 -69.00   0.50    0.60    --  -91.75 -77.00 150.00   50
 63  \w   -110.00 -75.00   0.50    0.60    --  -91.75 -68.00 -59.37   70
 64  \w   -158.00-124.00   0.50    0.60    --  -91.75 -77.00 150.00   68
 65  \w    -99.00 -73.00   0.50    0.60    --  -91.75 -66.00 -55.44   52
 66  \w    -96.00 -70.00   0.50    0.60    --  -91.75 -77.00  60.00   52
 67  \w   -114.00 -71.00   0.50    0.60    --  -91.75 -73.00 102.45   86
 68  \w   -163.00-117.00   0.50    0.60    --  -91.75 -66.00 -55.44   92
 69  \w    -97.00 -71.00   0.50    0.60    --  -91.75 -77.00 -30.00   52
 70  \w   -110.00 -75.00   0.50    0.60    --  -91.75 -67.00 155.02   70
 71  \w    -94.00 -69.00   0.50    0.60    --  -91.75 -77.00-180.00   50
 72  \w   -163.00-107.00   0.50    0.60    --  -91.75 -77.00-180.00  112
 73  \w    -96.00 -70.00   0.50    0.60    --  -91.75 -75.00-135.06   52
 74  \w    -95.00 -69.00   0.50    0.60    --  -91.75 -76.00 127.13   52
 75  \w    -99.00 -73.00   0.50    0.60    --  -91.75 -73.00 -21.92   52
 76  \w    -97.00 -72.00   0.50    0.60    --  -91.75 -69.00  67.46   50
 77  \w   -152.00-125.00   0.50    0.60    --  -91.75 -69.00  67.46   54
 78  \w    -95.00 -69.00   0.50    0.60    --  -91.75 -77.00 -69.59   52
 79  \w    -99.00 -70.00   0.50    0.60    --  -91.75 -77.00   0.00   58
 80  \w    -95.00 -69.00   0.50    0.60    --  -91.75 -76.00  15.27   52
 81  \w   -145.00-119.00   0.50    0.60    --  -91.75 -77.00   0.00   52
 82  \w   -160.00-124.00   0.50    0.60    --  -91.75 -75.00-135.06   72
 83  \w     59.00 100.00   0.50    0.60    --  113.25 -94.00  90.00   82
 84  \w    147.00 175.00   0.50    0.60    --  113.25  45.00 120.00   56
 85  \w    108.00 140.00   0.50    0.60    --  113.25  45.00 120.00   64
 86  \w    132.00 167.00   0.50    0.60    --  113.25  77.00  60.00   70
 87  \w     96.00 125.00   0.50    0.60    --  113.25  77.00  60.00   58
 88  \w     91.00 124.00   0.50    0.60    --  113.25  77.00  30.00   66
 89  \w     92.00 119.00   0.50    0.60    --  113.25  77.00   0.00   54
 90  \w     91.00 175.00   0.50    0.60    --  113.25  77.00 -30.00  168
 91  \w     39.00  65.00   0.50    0.60    --  113.25 -30.00 -60.00   52
 92  \w     98.00 177.00   0.50    0.60    --  113.25  61.00 -90.00  158
 93  \w    105.00 130.00   0.50    0.60    --  113.25 -61.00 -90.00   50
 94  \w    147.00 177.00   0.50    0.60    --  113.25  77.00-150.00   60
 95  \w     42.00 106.00   0.50    0.60    --  113.25 -94.00 120.00  128
 96  \w     90.00 115.00   0.50    0.60    --  113.25 -77.00 150.00   50
 97  \w     45.00  77.00   0.50    0.60    --  113.25 -61.00 -90.00   64
 98  \w     45.00  85.00   0.50    0.60    --  113.25 -77.00 150.00   80
 99  \w     91.00 130.00   0.50    0.60    --  113.25  77.00-150.00   78
100  \w     42.00  68.00   0.50    0.60    --  113.25 -45.00 150.00   52
101  \w     42.00  68.00   0.50    0.60    --  113.25 -45.00-120.00   52
102  \w     74.00 106.00   0.50    0.60    --  113.25 -94.00  30.00   64
103  \w    134.00 173.00   0.50    0.60    --  113.25  77.00-120.00   78
104  \w    106.00 133.00   0.50    0.60    --  113.25  30.00-180.00   54
105  \w     99.00 138.00   0.50    0.60    --  113.25  61.00 -60.00   78
106  \w     97.00 129.00   0.50    0.60    --  113.25  77.00-120.00   64
107  \w     91.00 138.00   0.50    0.60    --  113.25  77.00 -60.00   94
108  \w    145.00 177.00   0.50    0.60    --  113.25  77.00 -60.00   64
109  \w    136.00 161.00   0.50    0.60    --  113.25  77.00 120.00   50
110  \w    146.00 178.00   0.50    0.60    --  113.25  77.00   0.00   64
111  \w     91.00 126.00   0.50    0.60    --  113.25  77.00 120.00   70
112  \w    145.00 173.00   0.50    0.60    --  113.25  77.00  30.00   56
113  \w    147.00 177.00   0.50    0.60    --  113.25  77.00-180.00   60
114  \w     91.00 140.00   0.50    0.60    --  113.25  77.00-180.00   98
115  \w     97.00 155.00   0.50    0.60    --  113.25  61.00  90.00  116
116  \w     75.00 104.00   0.50    0.60    --  113.25 -94.00-120.00   58
117  \w     43.00  88.00   0.50    0.60    --  113.25 -94.00  60.00   90
118  \w    104.00 153.00   0.50    0.60    --  113.25  61.00  60.00   98
119  \w     98.00 150.00   0.50    0.60    --  113.25  61.00-120.00  104
120  \w     47.00 104.00   0.50    0.60    --  113.25 -94.00   0.00  114
121  \w     45.00  75.00   0.50    0.60    --  113.25 -45.00  90.00   60
122  \w     48.00  74.00   0.50    0.60    --  113.25 -45.00 -90.00   52
123  \w     44.00  70.00   0.50    0.60    --  113.25 -94.00-120.00   52
124  \w     68.00 104.00   0.50    0.60    --  113.25 -94.00 -30.00   72
125  \w    131.00 175.00   0.50    0.60    --  113.25  45.00  30.00   88
126  \w     72.00 105.00   0.50    0.60    --  113.25 -94.00-180.00   66
127  \w    130.00 178.00   0.50    0.60    --  113.25  77.00 150.00   96
128  \w    100.00 127.00   0.50    0.60    --  113.25  77.00 150.00   54
129  \w    104.00 159.00   0.50    0.60    --  113.25  61.00   0.00  110
130  \w    136.00 177.00   0.50    0.60    --  113.25  45.00-150.00   82
131  \w    101.00 152.00   0.50    0.60    --  113.25  45.00 -30.00  102
132  \w     42.00 105.00   0.50    0.60    --  113.25 -94.00 -90.00  126
;
_diffrn_measurement_device 'four-circle diffractometer'
_diffrn_measurement_device_type 'XtaLAB Synergy, Dualflex, HyPix'
_diffrn_measurement_method '\w scans'
_diffrn_orient_matrix_type 'CrysAlisPro convention (1999,Acta A55,543-557)'
_diffrn_orient_matrix_UB_11 0.0044521000
_diffrn_orient_matrix_UB_12 -0.1180498000
_diffrn_orient_matrix_UB_13 0.0457805000
_diffrn_orient_matrix_UB_21 0.0732492000
_diffrn_orient_matrix_UB_22 -0.0772121000
_diffrn_orient_matrix_UB_23 -0.1006043000
_diffrn_orient_matrix_UB_31 0.1419424000
_diffrn_orient_matrix_UB_32 0.0956695000
_diffrn_orient_matrix_UB_33 0.0806560000
_diffrn_radiation_monochromator mirror
_diffrn_radiation_probe x-ray
_diffrn_radiation_type 'Cu K\a'
_diffrn_radiation_wavelength 1.54184
_diffrn_reflns_av_R_equivalents 0.0388
_diffrn_reflns_av_unetI/netI 0.0274
_diffrn_reflns_Laue_measured_fraction_full 1.000
_diffrn_reflns_Laue_measured_fraction_max 0.978
_diffrn_reflns_limit_h_max 12
_diffrn_reflns_limit_h_min -12
_diffrn_reflns_limit_k_max 13
_diffrn_reflns_limit_k_min -13
_diffrn_reflns_limit_l_max 15
_diffrn_reflns_limit_l_min -15
_diffrn_reflns_number 45509
_diffrn_reflns_point_group_measured_fraction_full 0.977
_diffrn_reflns_point_group_measured_fraction_max 0.929
_diffrn_reflns_theta_full 67.684
_diffrn_reflns_theta_max 79.947
_diffrn_reflns_theta_min 3.926
_diffrn_source 'micro-focus sealed X-ray tube'
_diffrn_source_type 'PhotonJet (Cu) X-ray Source'
_exptl_absorpt_coefficient_mu 1.871
_exptl_absorpt_correction_T_max 1.00000
_exptl_absorpt_correction_T_min 0.92488
_exptl_absorpt_correction_type multi-scan
_exptl_absorpt_process_details
;
CrysAlisPro 1.171.41.113a (Rigaku Oxford Diffraction, 2021)
Empirical absorption correction using spherical harmonics,
implemented in SCALE3 ABSPACK scaling algorithm.
;
_exptl_crystal_colour 'clear colourless'
_exptl_crystal_colour_lustre clear
_exptl_crystal_colour_primary colourless
_exptl_crystal_density_diffrn 1.287
_exptl_crystal_description block
_exptl_crystal_F_000 462
_exptl_crystal_size_max 0.6
_exptl_crystal_size_mid 0.1
_exptl_crystal_size_min 0.1
_refine_diff_density_max 0.260
_refine_diff_density_min -0.241
_refine_diff_density_rms 0.036
_refine_ls_abs_structure_details
;
 Flack x determined using 4132 quotients [(I+)-(I-)]/[(I+)+(I-)]
 (Parsons, Flack and Wagner, Acta Cryst. B69 (2013) 249-259).
;
_refine_ls_abs_structure_Flack -0.014(5)
_refine_ls_extinction_method none
_refine_ls_goodness_of_fit_ref 1.086
_refine_ls_hydrogen_treatment constr
_refine_ls_matrix_type full
_refine_ls_number_parameters 564
_refine_ls_number_reflns 9189
_refine_ls_number_restraints 3
_refine_ls_restrained_S_all 1.086
_refine_ls_R_factor_all 0.0306
_refine_ls_R_factor_gt 0.0299
_refine_ls_shift/su_max 0.000
_refine_ls_shift/su_mean 0.000
_refine_ls_structure_factor_coef Fsqd
_refine_ls_weighting_details 'w=1/[\s^2^(Fo^2^)+(0.0428P)^2^+0.2478P] where P=(Fo^2^+2Fc^2^)/3'
_refine_ls_weighting_scheme calc
_refine_ls_wR_factor_gt 0.0793
_refine_ls_wR_factor_ref 0.0799
_reflns_Friedel_coverage 0.899
_reflns_Friedel_fraction_full 0.954
_reflns_Friedel_fraction_max 0.879
_reflns_number_gt 8983
_reflns_number_total 9189
_reflns_threshold_expression 'I > 2\s(I)'
_cod_data_source_file d3dt00206c2.cif
_cod_data_source_block dd_tbutipralcl2_auto
_cod_original_cell_volume 1135.18(3)
_cod_database_code 7712492
_shelx_shelxl_version_number 2018/3
_chemical_oxdiff_formula 'C H N O Cl'
_shelx_space_group_comment
;
The symmetry employed for this shelxl refinement is uniquely defined
by the following loop, which should always be used as a source of
symmetry information in preference to the above space-group names.
They are only intended as comments.
;
_shelx_estimated_absorpt_t_max 0.835
_shelx_estimated_absorpt_t_min 0.400
_reflns_odcompleteness_completeness 99.84
_reflns_odcompleteness_iscentric 1
_reflns_odcompleteness_theta 71.98
_olex2_refinement_description
;
1. Fixed Uiso
 At 1.2 times of:
  All C(H) groups, All C(H,H) groups
 At 1.5 times of:
  All C(H,H,H) groups
2.a Ternary CH refined with riding coordinates:
 C36(H36), C10(H10), C23(H23), C9(H9)
2.b Secondary CH2 refined with riding coordinates:
 C11(H11A,H11B)
2.c Aromatic/amide H refined with riding coordinates:
 C15(H15), C31(H31), C17(H17), C5(H5), C42(H42), C4(H4), C2(H2), C34(H34),
 C35(H35), C3(H3), C33(H33), C44(H44), C29(H29), C46(H46), C38(H38), C45(H45),
 C32(H32), C48(H48), C39(H39), C41(H41), C40(H40), C47(H47), C28(H28), C25(H25),
  C50(H50), C53(H53), C27(H27), C52(H52), C26(H26), C51(H51)
2.d Idealised Me refined as rotating group:
 C22(H22A,H22B,H22C), C21(H21A,H21B,H21C), C20(H20A,H20B,H20C), C8(H8A,H8B,
 H8C), C12(H12A,H12B,H12C)
;
_olex2_submission_special_instructions 'No special instructions were received'
_oxdiff_exptl_absorpt_empirical_details
;
Empirical correction (ABSPACK) includes:
- Absorption correction using spherical harmonics
- Frame scaling
;
_oxdiff_exptl_absorpt_empirical_full_max 1.272
_oxdiff_exptl_absorpt_empirical_full_min 0.874

loop_
_space_group_symop_operation_xyz
'x, y, z'

loop_
_atom_site_label
_atom_site_type_symbol
_atom_site_fract_x
_atom_site_fract_y
_atom_site_fract_z
_atom_site_U_iso_or_equiv
_atom_site_adp_type
_atom_site_occupancy
_atom_site_site_symmetry_order
_atom_site_calc_flag
_atom_site_refinement_flags_posn
_atom_site_refinement_flags_adp
_atom_site_refinement_flags_occupancy
_atom_site_disorder_assembly
_atom_site_disorder_group
Cl1 Cl 0.46040(6) 0.73398(6) 0.33454(6) 0.03132(14) Uani 1 1 d . . . . .
Cl2 Cl 0.20168(7) 0.73021(7) 0.49763(5) 0.03390(15) Uani 1 1 d . . . . .
Al1 Al 0.32035(7) 0.59943(7) 0.39019(6) 0.01940(14) Uani 1 1 d . . . . .
O1 O 0.07105(18) 0.20810(19) 0.15232(15) 0.0245(3) Uani 1 1 d . . . . .
F2 F 0.7610(2) 0.45323(19) 0.83375(19) 0.0496(5) Uani 1 1 d . . . . .
F1 F 0.7008(2) 0.2681(2) 0.93247(18) 0.0549(5) Uani 1 1 d . . . . .
N1 N 0.40245(19) 0.4896(2) 0.44785(16) 0.0166(4) Uani 1 1 d . . . . .
N2 N 0.1927(2) 0.4423(2) 0.26155(17) 0.0195(4) Uani 1 1 d . . . . .
C1 C 0.3591(2) 0.3374(2) 0.40664(19) 0.0173(4) Uani 1 1 d . . . . .
C19 C 0.9051(2) 0.7979(2) 0.8103(2) 0.0204(4) Uani 1 1 d . . . . .
C7 C 0.1722(2) 0.3041(3) 0.24334(19) 0.0194(4) Uani 1 1 d . . . . .
C15 C 0.6388(2) 0.7026(2) 0.7462(2) 0.0182(4) Uani 1 1 d . . . . .
H15 H 0.631511 0.745328 0.827432 0.022 Uiso 1 1 calc R U . . .
C13 C 0.5270(2) 0.5669(2) 0.53933(19) 0.0165(4) Uani 1 1 d . . . . .
C30 C 0.7531(2) 0.6027(3) 0.3264(2) 0.0212(5) Uani 1 1 d . . . . .
C36 C 0.3767(2) 0.6102(2) 0.6970(2) 0.0192(4) Uani 1 1 d . . . . .
H36 H 0.309782 0.612304 0.634081 0.023 Uiso 1 1 calc R U . . .
C16 C 0.7705(2) 0.7156(2) 0.7176(2) 0.0174(4) Uani 1 1 d . . . . .
C24 C 0.7288(2) 0.3697(3) 0.3507(2) 0.0209(4) Uani 1 1 d . . . . .
C10 C 0.0994(2) 0.4482(3) 0.1651(2) 0.0214(4) Uani 1 1 d . . . . .
H10 H 0.049070 0.524925 0.200346 0.026 Uiso 1 1 calc R U . . .
C31 C 0.8475(3) 0.7398(3) 0.3916(2) 0.0262(5) Uani 1 1 d . . . . .
H31 H 0.861892 0.783062 0.475823 0.031 Uiso 1 1 calc R U . . .
C6 C 0.2470(2) 0.2464(2) 0.3095(2) 0.0190(4) Uani 1 1 d . . . . .
C23 C 0.6718(2) 0.5045(3) 0.3770(2) 0.0191(4) Uani 1 1 d . . . . .
H23 H 0.575032 0.465292 0.329672 0.023 Uiso 1 1 calc R U . . .
C17 C 0.7765(2) 0.6509(2) 0.5971(2) 0.0188(4) Uani 1 1 d . . . . .
H17 H 0.865044 0.657159 0.575701 0.023 Uiso 1 1 calc R U . . .
C5 C 0.2043(3) 0.0917(3) 0.2735(2) 0.0233(5) Uani 1 1 d . . . . .
H5 H 0.128087 0.032588 0.209326 0.028 Uiso 1 1 calc R U . . .
C42 C 0.3710(3) 0.8730(3) 0.8100(2) 0.0259(5) Uani 1 1 d . . . . .
H42 H 0.372064 0.881902 0.737518 0.031 Uiso 1 1 calc R U . . .
C37 C 0.3753(2) 0.7394(3) 0.8130(2) 0.0221(5) Uani 1 1 d . . . . .
C14 C 0.5180(2) 0.6291(2) 0.6599(2) 0.0171(4) Uani 1 1 d . . . . .
C4 C 0.2699(3) 0.0252(3) 0.3289(2) 0.0255(5) Uani 1 1 d . . . . .
H4 H 0.239479 -0.078530 0.304235 0.031 Uiso 1 1 calc R U . . .
C2 C 0.4270(2) 0.2637(3) 0.4597(2) 0.0212(4) Uani 1 1 d . . . . .
H2 H 0.505191 0.319804 0.522488 0.025 Uiso 1 1 calc R U . . .
C18 C 0.6591(2) 0.5779(2) 0.50706(19) 0.0168(4) Uani 1 1 d . . . . .
C34 C 0.8034(3) 0.6217(3) 0.1469(2) 0.0345(6) Uani 1 1 d . . . . .
H34 H 0.786103 0.581196 0.062643 0.041 Uiso 1 1 calc R U . . .
C43 C 0.3244(2) 0.4588(3) 0.6969(2) 0.0215(5) Uani 1 1 d . . . . .
C35 C 0.7317(3) 0.5453(3) 0.2028(2) 0.0289(5) Uani 1 1 d . . . . .
H35 H 0.666663 0.451945 0.156040 0.035 Uiso 1 1 calc R U . . .
C22 C 0.9788(3) 0.9338(3) 0.7937(3) 0.0299(5) Uani 1 1 d . . . . .
H22A H 1.002177 0.901663 0.714577 0.045 Uiso 1 1 calc R U . . .
H22B H 1.063947 0.988243 0.854230 0.045 Uiso 1 1 calc R U . . .
H22C H 0.917385 0.998354 0.801754 0.045 Uiso 1 1 calc R U . . .
C9 C 0.1813(3) 0.4830(3) 0.0773(2) 0.0266(5) Uani 1 1 d . . . . .
H9 H 0.246731 0.584117 0.122004 0.032 Uiso 1 1 calc R U . . .
C49 C 0.7036(3) 0.2110(3) 0.8143(3) 0.0339(6) Uani 1 1 d . . . . .
C21 C 1.0031(3) 0.6977(3) 0.7938(2) 0.0297(5) Uani 1 1 d . . . . .
H21A H 0.956277 0.607288 0.799540 0.045 Uiso 1 1 calc R U . . .
H21B H 1.087072 0.750101 0.855818 0.045 Uiso 1 1 calc R U . . .
H21C H 1.028301 0.671671 0.715624 0.045 Uiso 1 1 calc R U . . .
C3 C 0.3824(3) 0.1128(3) 0.4223(2) 0.0246(5) Uani 1 1 d . . . . .
H3 H 0.429243 0.067562 0.460869 0.029 Uiso 1 1 calc R U . . .
C33 C 0.8997(3) 0.7559(3) 0.2128(3) 0.0328(6) Uani 1 1 d . . . . .
H33 H 0.950378 0.807296 0.174414 0.039 Uiso 1 1 calc R U . . .
C44 C 0.4110(3) 0.3940(3) 0.7394(2) 0.0273(5) Uani 1 1 d . . . . .
H44 H 0.505638 0.446367 0.773223 0.033 Uiso 1 1 calc R U . . .
C11 C -0.0026(3) 0.2938(3) 0.1123(2) 0.0274(5) Uani 1 1 d . . . . .
H11A H -0.090017 0.297010 0.142496 0.033 Uiso 1 1 calc R U . . .
H11B H -0.024165 0.251199 0.024508 0.033 Uiso 1 1 calc R U . . .
C29 C 0.8632(3) 0.3817(3) 0.3985(2) 0.0288(5) Uani 1 1 d . . . . .
H29 H 0.923683 0.476484 0.449258 0.035 Uiso 1 1 calc R U . . .
C46 C 0.2233(3) 0.1757(3) 0.6844(3) 0.0361(6) Uani 1 1 d . . . . .
H46 H 0.189618 0.078947 0.678846 0.043 Uiso 1 1 calc R U . . .
C38 C 0.3755(3) 0.7292(3) 0.9204(2) 0.0286(5) Uani 1 1 d . . . . .
H38 H 0.380715 0.639964 0.924696 0.034 Uiso 1 1 calc R U . . .
C20 C 0.8791(3) 0.8493(3) 0.9373(2) 0.0338(6) Uani 1 1 d . . . . .
H20A H 0.824071 0.920840 0.951785 0.051 Uiso 1 1 calc R U . . .
H20B H 0.968075 0.896119 0.993521 0.051 Uiso 1 1 calc R U . . .
H20C H 0.828571 0.763968 0.947922 0.051 Uiso 1 1 calc R U . . .
C54 C 0.7357(3) 0.3064(3) 0.7640(3) 0.0320(6) Uani 1 1 d . . . . .
C45 C 0.3605(3) 0.2530(3) 0.7328(3) 0.0325(6) Uani 1 1 d . . . . .
H45 H 0.421059 0.209813 0.761901 0.039 Uiso 1 1 calc R U . . .
C32 C 0.9218(3) 0.8153(3) 0.3354(2) 0.0304(5) Uani 1 1 d . . . . .
H32 H 0.987942 0.908007 0.381566 0.036 Uiso 1 1 calc R U . . .
C48 C 0.1856(3) 0.3814(3) 0.6510(2) 0.0280(5) Uani 1 1 d . . . . .
H48 H 0.124107 0.425163 0.623794 0.034 Uiso 1 1 calc R U . . .
C8 C 0.0826(3) 0.4868(4) -0.0207(3) 0.0373(6) Uani 1 1 d . . . . .
H8A H 0.020149 0.387625 -0.068679 0.056 Uiso 1 1 calc R U . . .
H8B H 0.136244 0.519108 -0.071387 0.056 Uiso 1 1 calc R U . . .
H8C H 0.027976 0.556000 0.015017 0.056 Uiso 1 1 calc R U . . .
C39 C 0.3680(3) 0.8501(3) 1.0221(2) 0.0375(6) Uani 1 1 d . . . . .
H39 H 0.367426 0.842135 1.094994 0.045 Uiso 1 1 calc R U . . .
C41 C 0.3652(3) 0.9932(3) 0.9119(3) 0.0326(6) Uani 1 1 d . . . . .
H41 H 0.363851 1.084099 0.909036 0.039 Uiso 1 1 calc R U . . .
C40 C 0.3614(3) 0.9803(3) 1.0175(3) 0.0367(6) Uani 1 1 d . . . . .
H40 H 0.354277 1.061284 1.086514 0.044 Uiso 1 1 calc R U . . .
C47 C 0.1352(3) 0.2398(3) 0.6442(3) 0.0353(6) Uani 1 1 d . . . . .
H47 H 0.040273 0.187629 0.611911 0.042 Uiso 1 1 calc R U . . .
C28 C 0.9102(3) 0.2561(4) 0.3727(3) 0.0387(7) Uani 1 1 d . . . . .
H28 H 1.001130 0.264846 0.408313 0.046 Uiso 1 1 calc R U . . .
C25 C 0.6451(3) 0.2298(3) 0.2730(3) 0.0397(7) Uani 1 1 d . . . . .
H25 H 0.553079 0.219444 0.238630 0.048 Uiso 1 1 calc R U . . .
C12 C 0.2675(3) 0.3752(4) 0.0259(3) 0.0386(6) Uani 1 1 d . . . . .
H12A H 0.332927 0.378876 0.090570 0.058 Uiso 1 1 calc R U . . .
H12B H 0.318955 0.402740 -0.028073 0.058 Uiso 1 1 calc R U . . .
H12C H 0.206032 0.274729 -0.017843 0.058 Uiso 1 1 calc R U . . .
C50 C 0.6729(3) 0.0618(3) 0.7492(3) 0.0412(7) Uani 1 1 d . . . . .
H50 H 0.649334 -0.002967 0.785635 0.049 Uiso 1 1 calc R U . . .
C53 C 0.7404(3) 0.2565(4) 0.6459(3) 0.0449(8) Uani 1 1 d . . . . .
H53 H 0.762761 0.322923 0.610781 0.054 Uiso 1 1 calc R U . . .
C27 C 0.8242(4) 0.1181(4) 0.2950(3) 0.0476(9) Uani 1 1 d . . . . .
H27 H 0.856415 0.032439 0.276943 0.057 Uiso 1 1 calc R U . . .
C52 C 0.7104(4) 0.1010(5) 0.5780(3) 0.0546(10) Uani 1 1 d . . . . .
H52 H 0.713569 0.061345 0.495830 0.065 Uiso 1 1 calc R U . . .
C26 C 0.6934(4) 0.1054(3) 0.2446(4) 0.0532(9) Uani 1 1 d . . . . .
H26 H 0.635247 0.011147 0.189951 0.064 Uiso 1 1 calc R U . . .
C51 C 0.6763(4) 0.0069(4) 0.6320(3) 0.0479(8) Uani 1 1 d . . . . .
H51 H 0.655226 -0.097101 0.586059 0.057 Uiso 1 1 calc R U . . .

loop_
_atom_site_aniso_label
_atom_site_aniso_U_11
_atom_site_aniso_U_22
_atom_site_aniso_U_33
_atom_site_aniso_U_23
_atom_site_aniso_U_13
_atom_site_aniso_U_12
Cl1 0.0279(3) 0.0258(3) 0.0411(3) 0.0201(3) -0.0012(3) 0.0008(2)
Cl2 0.0387(4) 0.0328(3) 0.0271(3) 0.0049(2) 0.0010(3) 0.0222(3)
Al1 0.0196(3) 0.0163(3) 0.0196(3) 0.0061(3) -0.0011(3) 0.0050(3)
O1 0.0232(9) 0.0224(8) 0.0211(8) 0.0069(7) -0.0034(7) 0.0007(7)
F2 0.0478(11) 0.0269(8) 0.0643(13) 0.0163(8) -0.0011(9) 0.0027(8)
F1 0.0657(14) 0.0576(12) 0.0391(10) 0.0211(9) 0.0129(10) 0.0108(10)
N1 0.0156(9) 0.0159(8) 0.0161(8) 0.0053(7) 0.0010(7) 0.0038(7)
N2 0.0186(10) 0.0202(9) 0.0182(9) 0.0081(8) 0.0003(8) 0.0042(8)
C1 0.0165(10) 0.0177(10) 0.0182(10) 0.0078(8) 0.0050(9) 0.0046(8)
C19 0.0178(11) 0.0207(11) 0.0190(11) 0.0078(9) -0.0001(9) 0.0010(9)
C7 0.0162(10) 0.0211(11) 0.0159(10) 0.0051(9) 0.0014(9) 0.0012(9)
C15 0.0199(11) 0.0184(10) 0.0160(10) 0.0071(8) 0.0041(8) 0.0047(9)
C13 0.0173(11) 0.0148(9) 0.0169(10) 0.0073(8) 0.0006(8) 0.0038(8)
C30 0.0229(12) 0.0233(11) 0.0206(11) 0.0103(9) 0.0062(9) 0.0105(9)
C36 0.0162(11) 0.0220(10) 0.0168(10) 0.0063(9) 0.0024(8) 0.0043(9)
C16 0.0168(11) 0.0153(9) 0.0188(10) 0.0077(8) 0.0009(9) 0.0022(8)
C24 0.0223(11) 0.0207(11) 0.0206(11) 0.0085(9) 0.0090(9) 0.0066(9)
C10 0.0196(11) 0.0248(11) 0.0195(11) 0.0099(9) -0.0002(9) 0.0063(9)
C31 0.0294(13) 0.0259(12) 0.0229(12) 0.0114(10) 0.0043(10) 0.0056(10)
C6 0.0189(11) 0.0170(10) 0.0185(10) 0.0056(8) 0.0033(9) 0.0040(8)
C23 0.0171(11) 0.0215(10) 0.0166(10) 0.0064(8) 0.0027(9) 0.0051(9)
C17 0.0171(11) 0.0202(10) 0.0208(10) 0.0099(9) 0.0050(9) 0.0054(9)
C5 0.0233(12) 0.0169(11) 0.0231(11) 0.0053(9) 0.0016(10) -0.0001(9)
C42 0.0227(12) 0.0259(12) 0.0251(12) 0.0071(10) 0.0061(10) 0.0061(10)
C37 0.0145(11) 0.0271(12) 0.0194(11) 0.0057(9) 0.0036(9) 0.0036(9)
C14 0.0175(11) 0.0155(9) 0.0192(10) 0.0084(8) 0.0042(9) 0.0047(8)
C4 0.0291(13) 0.0168(10) 0.0303(12) 0.0104(10) 0.0072(11) 0.0047(10)
C2 0.0196(11) 0.0223(11) 0.0215(11) 0.0094(9) 0.0023(9) 0.0062(9)
C18 0.0167(11) 0.0166(10) 0.0175(10) 0.0076(8) 0.0031(8) 0.0050(8)
C34 0.0519(18) 0.0335(14) 0.0212(12) 0.0138(11) 0.0117(12) 0.0117(13)
C43 0.0221(12) 0.0222(11) 0.0188(11) 0.0077(9) 0.0076(9) 0.0038(9)
C35 0.0378(15) 0.0251(12) 0.0209(12) 0.0086(10) 0.0045(11) 0.0061(11)
C22 0.0227(13) 0.0267(12) 0.0339(14) 0.0137(11) -0.0040(11) -0.0033(10)
C9 0.0246(13) 0.0316(13) 0.0228(11) 0.0134(10) 0.0017(10) 0.0036(10)
C49 0.0295(14) 0.0366(14) 0.0355(14) 0.0170(12) 0.0037(12) 0.0070(12)
C21 0.0219(13) 0.0298(13) 0.0328(13) 0.0119(11) -0.0046(11) 0.0053(10)
C3 0.0273(13) 0.0224(11) 0.0284(12) 0.0138(10) 0.0069(10) 0.0093(10)
C33 0.0454(16) 0.0291(13) 0.0325(14) 0.0191(11) 0.0160(13) 0.0124(12)
C44 0.0237(13) 0.0313(13) 0.0281(12) 0.0151(11) 0.0073(10) 0.0041(10)
C11 0.0218(12) 0.0330(13) 0.0255(12) 0.0149(11) -0.0037(10) 0.0024(10)
C29 0.0322(14) 0.0345(13) 0.0224(12) 0.0103(10) 0.0084(11) 0.0174(12)
C46 0.0407(16) 0.0287(13) 0.0420(15) 0.0195(12) 0.0168(13) 0.0033(12)
C38 0.0267(13) 0.0333(13) 0.0230(12) 0.0103(11) 0.0064(11) 0.0061(11)
C20 0.0245(13) 0.0438(15) 0.0183(12) 0.0070(11) -0.0042(10) -0.0035(12)
C54 0.0244(13) 0.0263(13) 0.0401(15) 0.0127(11) -0.0018(11) 0.0033(11)
C45 0.0371(15) 0.0314(14) 0.0361(14) 0.0213(12) 0.0114(12) 0.0079(12)
C32 0.0351(14) 0.0251(12) 0.0328(13) 0.0163(11) 0.0051(11) 0.0050(11)
C48 0.0217(12) 0.0279(12) 0.0297(13) 0.0093(11) 0.0052(10) 0.0038(10)
C8 0.0353(15) 0.0530(18) 0.0279(13) 0.0249(13) 0.0015(12) 0.0071(14)
C39 0.0379(16) 0.0447(16) 0.0209(12) 0.0072(12) 0.0098(12) 0.0057(13)
C41 0.0274(14) 0.0257(12) 0.0338(14) 0.0023(11) 0.0057(12) 0.0068(11)
C40 0.0307(15) 0.0372(15) 0.0257(13) -0.0015(11) 0.0070(12) 0.0064(12)
C47 0.0239(13) 0.0286(13) 0.0424(15) 0.0102(12) 0.0063(12) -0.0045(11)
C28 0.0490(18) 0.0545(18) 0.0318(14) 0.0242(14) 0.0195(14) 0.0360(16)
C25 0.0293(15) 0.0257(13) 0.0525(18) 0.0054(13) 0.0129(14) 0.0053(12)
C12 0.0413(17) 0.0499(17) 0.0327(14) 0.0204(13) 0.0174(13) 0.0188(14)
C50 0.0301(15) 0.0330(14) 0.060(2) 0.0216(14) 0.0005(14) 0.0081(12)
C53 0.0251(14) 0.071(2) 0.0483(18) 0.0394(18) 0.0027(13) 0.0072(15)
C27 0.066(2) 0.0338(15) 0.066(2) 0.0304(16) 0.0378(19) 0.0307(16)
C52 0.0311(17) 0.087(3) 0.0290(15) 0.0076(17) 0.0020(13) 0.0191(18)
C26 0.050(2) 0.0215(13) 0.078(3) 0.0090(15) 0.0266(19) 0.0091(14)
C51 0.0347(17) 0.0364(16) 0.056(2) 0.0048(15) -0.0006(15) 0.0115(13)

loop_
_atom_type_symbol
_atom_type_description
_atom_type_scat_dispersion_real
_atom_type_scat_dispersion_imag
_atom_type_scat_source
C C 0.0181 0.0091 'International Tables Vol C Tables 4.2.6.8 and 6.1.1.4'
H H 0.0000 0.0000 'International Tables Vol C Tables 4.2.6.8 and 6.1.1.4'
Al Al 0.2130 0.2455 'International Tables Vol C Tables 4.2.6.8 and 6.1.1.4'
Cl Cl 0.3639 0.7018 'International Tables Vol C Tables 4.2.6.8 and 6.1.1.4'
F F 0.0727 0.0534 'International Tables Vol C Tables 4.2.6.8 and 6.1.1.4'
N N 0.0311 0.0180 'International Tables Vol C Tables 4.2.6.8 and 6.1.1.4'
O O 0.0492 0.0322 'International Tables Vol C Tables 4.2.6.8 and 6.1.1.4'

loop_
_geom_angle_atom_site_label_1
_geom_angle_atom_site_label_2
_geom_angle_atom_site_label_3
_geom_angle
_geom_angle_site_symmetry_1
_geom_angle_site_symmetry_3
_geom_angle_publ_flag
Cl1 Al1 Cl2 108.53(4) . . ?
N1 Al1 Cl1 113.39(7) . . ?
N1 Al1 Cl2 117.88(6) . . ?
N1 Al1 N2 98.19(9) . . ?
N2 Al1 Cl1 111.95(7) . . ?
N2 Al1 Cl2 106.29(7) . . ?
C7 O1 C11 107.28(18) . . ?
C1 N1 Al1 125.35(15) . . ?
C1 N1 C13 116.65(17) . . ?
C13 N1 Al1 117.91(14) . . ?
C7 N2 Al1 123.14(16) . . ?
C7 N2 C10 108.51(19) . . ?
C10 N2 Al1 128.35(15) . . ?
N1 C1 C6 122.66(19) . . ?
N1 C1 C2 121.0(2) . . ?
C6 C1 C2 116.3(2) . . ?
C16 C19 C22 109.25(18) . . ?
C16 C19 C21 110.29(19) . . ?
C22 C19 C21 107.9(2) . . ?
C20 C19 C16 112.18(19) . . ?
C20 C19 C22 108.7(2) . . ?
C20 C19 C21 108.4(2) . . ?
O1 C7 C6 117.6(2) . . ?
N2 C7 O1 115.0(2) . . ?
N2 C7 C6 127.4(2) . . ?
C16 C15 H15 118.9 . . ?
C14 C15 H15 118.9 . . ?
C14 C15 C16 122.2(2) . . ?
C14 C13 N1 120.50(19) . . ?
C14 C13 C18 119.7(2) . . ?
C18 C13 N1 119.81(18) . . ?
C31 C30 C23 126.2(2) . . ?
C31 C30 C35 117.7(2) . . ?
C35 C30 C23 116.1(2) . . ?
C37 C36 H36 106.2 . . ?
C37 C36 C14 112.34(19) . . ?
C37 C36 C43 113.50(18) . . ?
C14 C36 H36 106.2 . . ?
C43 C36 H36 106.2 . . ?
C43 C36 C14 111.83(18) . . ?
C15 C16 C19 123.5(2) . . ?
C15 C16 C17 117.0(2) . . ?
C17 C16 C19 119.52(19) . . ?
C29 C24 C23 122.6(2) . . ?
C29 C24 C25 118.1(2) . . ?
C25 C24 C23 119.3(2) . . ?
N2 C10 H10 109.8 . . ?
N2 C10 C9 111.30(19) . . ?
N2 C10 C11 101.21(18) . . ?
C9 C10 H10 109.8 . . ?
C11 C10 H10 109.8 . . ?
C11 C10 C9 114.7(2) . . ?
C30 C31 H31 119.5 . . ?
C30 C31 C32 121.0(2) . . ?
C32 C31 H31 119.5 . . ?
C1 C6 C7 122.8(2) . . ?
C5 C6 C1 120.2(2) . . ?
C5 C6 C7 117.0(2) . . ?
C30 C23 C24 108.88(17) . . ?
C30 C23 H23 106.0 . . ?
C24 C23 H23 106.0 . . ?
C18 C23 C30 117.48(19) . . ?
C18 C23 C24 111.62(18) . . ?
C18 C23 H23 106.0 . . ?
C16 C17 H17 118.4 . . ?
C18 C17 C16 123.2(2) . . ?
C18 C17 H17 118.4 . . ?
C6 C5 H5 119.2 . . ?
C4 C5 C6 121.6(2) . . ?
C4 C5 H5 119.2 . . ?
C37 C42 H42 119.6 . . ?
C41 C42 H42 119.6 . . ?
C41 C42 C37 120.8(2) . . ?
C42 C37 C36 118.1(2) . . ?
C38 C37 C36 123.2(2) . . ?
C38 C37 C42 118.7(2) . . ?
C15 C14 C13 119.56(19) . . ?
C15 C14 C36 119.90(19) . . ?
C13 C14 C36 120.5(2) . . ?
C5 C4 H4 120.7 . . ?
C5 C4 C3 118.7(2) . . ?
C3 C4 H4 120.7 . . ?
C1 C2 H2 119.1 . . ?
C3 C2 C1 121.7(2) . . ?
C3 C2 H2 119.1 . . ?
C13 C18 C23 120.7(2) . . ?
C17 C18 C13 118.32(19) . . ?
C17 C18 C23 120.92(19) . . ?
C35 C34 H34 119.8 . . ?
C33 C34 H34 119.8 . . ?
C33 C34 C35 120.4(2) . . ?
C44 C43 C36 122.5(2) . . ?
C44 C43 C48 118.4(2) . . ?
C48 C43 C36 119.1(2) . . ?
C30 C35 H35 119.4 . . ?
C34 C35 C30 121.2(3) . . ?
C34 C35 H35 119.4 . . ?
C19 C22 H22A 109.5 . . ?
C19 C22 H22B 109.5 . . ?
C19 C22 H22C 109.5 . . ?
H22A C22 H22B 109.5 . . ?
H22A C22 H22C 109.5 . . ?
H22B C22 H22C 109.5 . . ?
C10 C9 H9 107.7 . . ?
C8 C9 C10 109.9(2) . . ?
C8 C9 H9 107.7 . . ?
C12 C9 C10 112.4(2) . . ?
C12 C9 H9 107.7 . . ?
C12 C9 C8 111.4(2) . . ?
F1 C49 C54 118.4(3) . . ?
C50 C49 F1 119.9(3) . . ?
C50 C49 C54 121.6(3) . . ?
C19 C21 H21A 109.5 . . ?
C19 C21 H21B 109.5 . . ?
C19 C21 H21C 109.5 . . ?
H21A C21 H21B 109.5 . . ?
H21A C21 H21C 109.5 . . ?
H21B C21 H21C 109.5 . . ?
C4 C3 H3 119.4 . . ?
C2 C3 C4 121.3(2) . . ?
C2 C3 H3 119.4 . . ?
C34 C33 H33 120.4 . . ?
C34 C33 C32 119.3(2) . . ?
C32 C33 H33 120.4 . . ?
C43 C44 H44 119.7 . . ?
C43 C44 C45 120.7(3) . . ?
C45 C44 H44 119.7 . . ?
O1 C11 C10 103.80(19) . . ?
O1 C11 H11A 111.0 . . ?
O1 C11 H11B 111.0 . . ?
C10 C11 H11A 111.0 . . ?
C10 C11 H11B 111.0 . . ?
H11A C11 H11B 109.0 . . ?
C24 C29 H29 119.7 . . ?
C24 C29 C28 120.6(3) . . ?
C28 C29 H29 119.7 . . ?
C45 C46 H46 120.2 . . ?
C45 C46 C47 119.6(2) . . ?
C47 C46 H46 120.2 . . ?
C37 C38 H38 119.9 . . ?
C37 C38 C39 120.1(3) . . ?
C39 C38 H38 119.9 . . ?
C19 C20 H20A 109.5 . . ?
C19 C20 H20B 109.5 . . ?
C19 C20 H20C 109.5 . . ?
H20A C20 H20B 109.5 . . ?
H20A C20 H20C 109.5 . . ?
H20B C20 H20C 109.5 . . ?
F2 C54 C49 118.3(3) . . ?
F2 C54 C53 120.3(3) . . ?
C49 C54 C53 121.4(3) . . ?
C44 C45 H45 119.8 . . ?
C46 C45 C44 120.4(3) . . ?
C46 C45 H45 119.8 . . ?
C31 C32 H32 119.8 . . ?
C33 C32 C31 120.3(3) . . ?
C33 C32 H32 119.8 . . ?
C43 C48 H48 119.6 . . ?
C43 C48 C47 120.8(3) . . ?
C47 C48 H48 119.6 . . ?
C9 C8 H8A 109.5 . . ?
C9 C8 H8B 109.5 . . ?
C9 C8 H8C 109.5 . . ?
H8A C8 H8B 109.5 . . ?
H8A C8 H8C 109.5 . . ?
H8B C8 H8C 109.5 . . ?
C38 C39 H39 119.7 . . ?
C40 C39 C38 120.6(3) . . ?
C40 C39 H39 119.7 . . ?
C42 C41 H41 120.0 . . ?
C40 C41 C42 120.0(3) . . ?
C40 C41 H41 120.0 . . ?
C39 C40 C41 119.8(2) . . ?
C39 C40 H40 120.1 . . ?
C41 C40 H40 120.1 . . ?
C46 C47 C48 120.1(3) . . ?
C46 C47 H47 120.0 . . ?
C48 C47 H47 120.0 . . ?
C29 C28 H28 120.0 . . ?
C27 C28 C29 119.9(3) . . ?
C27 C28 H28 120.0 . . ?
C24 C25 H25 119.4 . . ?
C26 C25 C24 121.2(3) . . ?
C26 C25 H25 119.4 . . ?
C9 C12 H12A 109.5 . . ?
C9 C12 H12B 109.5 . . ?
C9 C12 H12C 109.5 . . ?
H12A C12 H12B 109.5 . . ?
H12A C12 H12C 109.5 . . ?
H12B C12 H12C 109.5 . . ?
C49 C50 H50 120.4 . . ?
C51 C50 C49 119.2(3) . . ?
C51 C50 H50 120.4 . . ?
C54 C53 H53 121.4 . . ?
C54 C53 C52 117.1(3) . . ?
C52 C53 H53 121.4 . . ?
C28 C27 H27 120.0 . . ?
C26 C27 C28 120.0(3) . . ?
C26 C27 H27 120.0 . . ?
C53 C52 H52 120.0 . . ?
C51 C52 C53 119.9(3) . . ?
C51 C52 H52 120.0 . . ?
C25 C26 H26 120.0 . . ?
C27 C26 C25 120.1(3) . . ?
C27 C26 H26 120.0 . . ?
C50 C51 C52 120.7(3) . . ?
C50 C51 H51 119.6 . . ?
C52 C51 H51 119.6 . . ?

loop_
_geom_bond_atom_site_label_1
_geom_bond_atom_site_label_2
_geom_bond_distance
_geom_bond_site_symmetry_2
_geom_bond_publ_flag
Cl1 Al1 2.1223(8) . ?
Cl2 Al1 2.1342(8) . ?
Al1 N1 1.8468(19) . ?
Al1 N2 1.873(2) . ?
O1 C7 1.331(3) . ?
O1 C11 1.461(3) . ?
F2 C54 1.355(3) . ?
F1 C49 1.362(3) . ?
N1 C1 1.385(3) . ?
N1 C13 1.451(3) . ?
N2 C7 1.308(3) . ?
N2 C10 1.492(3) . ?
C1 C6 1.421(3) . ?
C1 C2 1.421(3) . ?
C19 C16 1.531(3) . ?
C19 C22 1.536(3) . ?
C19 C21 1.538(3) . ?
C19 C20 1.530(3) . ?
C7 C6 1.440(3) . ?
C15 H15 0.9500 . ?
C15 C16 1.397(3) . ?
C15 C14 1.391(3) . ?
C13 C14 1.406(3) . ?
C13 C18 1.418(3) . ?
C30 C31 1.385(4) . ?
C30 C23 1.531(3) . ?
C30 C35 1.396(3) . ?
C36 H36 1.0000 . ?
C36 C37 1.528(3) . ?
C36 C14 1.532(3) . ?
C36 C43 1.530(3) . ?
C16 C17 1.397(3) . ?
C24 C23 1.533(3) . ?
C24 C29 1.388(4) . ?
C24 C25 1.391(4) . ?
C10 H10 1.0000 . ?
C10 C9 1.541(3) . ?
C10 C11 1.532(3) . ?
C31 H31 0.9500 . ?
C31 C32 1.393(3) . ?
C6 C5 1.417(3) . ?
C23 H23 1.0000 . ?
C23 C18 1.528(3) . ?
C17 H17 0.9500 . ?
C17 C18 1.392(3) . ?
C5 H5 0.9500 . ?
C5 C4 1.367(4) . ?
C42 H42 0.9500 . ?
C42 C37 1.395(4) . ?
C42 C41 1.391(4) . ?
C37 C38 1.392(3) . ?
C4 H4 0.9500 . ?
C4 C3 1.394(4) . ?
C2 H2 0.9500 . ?
C2 C3 1.379(3) . ?
C34 H34 0.9500 . ?
C34 C35 1.385(4) . ?
C34 C33 1.376(4) . ?
C43 C44 1.389(3) . ?
C43 C48 1.389(4) . ?
C35 H35 0.9500 . ?
C22 H22A 0.9800 . ?
C22 H22B 0.9800 . ?
C22 H22C 0.9800 . ?
C9 H9 1.0000 . ?
C9 C8 1.527(4) . ?
C9 C12 1.524(4) . ?
C49 C54 1.363(4) . ?
C49 C50 1.362(4) . ?
C21 H21A 0.9800 . ?
C21 H21B 0.9800 . ?
C21 H21C 0.9800 . ?
C3 H3 0.9500 . ?
C33 H33 0.9500 . ?
C33 C32 1.383(4) . ?
C44 H44 0.9500 . ?
C44 C45 1.394(4) . ?
C11 H11A 0.9900 . ?
C11 H11B 0.9900 . ?
C29 H29 0.9500 . ?
C29 C28 1.393(4) . ?
C46 H46 0.9500 . ?
C46 C45 1.379(4) . ?
C46 C47 1.379(4) . ?
C38 H38 0.9500 . ?
C38 C39 1.398(4) . ?
C20 H20A 0.9800 . ?
C20 H20B 0.9800 . ?
C20 H20C 0.9800 . ?
C54 C53 1.368(4) . ?
C45 H45 0.9500 . ?
C32 H32 0.9500 . ?
C48 H48 0.9500 . ?
C48 C47 1.398(4) . ?
C8 H8A 0.9800 . ?
C8 H8B 0.9800 . ?
C8 H8C 0.9800 . ?
C39 H39 0.9500 . ?
C39 C40 1.375(5) . ?
C41 H41 0.9500 . ?
C41 C40 1.385(4) . ?
C40 H40 0.9500 . ?
C47 H47 0.9500 . ?
C28 H28 0.9500 . ?
C28 C27 1.386(5) . ?
C25 H25 0.9500 . ?
C25 C26 1.385(4) . ?
C12 H12A 0.9800 . ?
C12 H12B 0.9800 . ?
C12 H12C 0.9800 . ?
C50 H50 0.9500 . ?
C50 C51 1.353(5) . ?
C53 H53 0.9500 . ?
C53 C52 1.421(6) . ?
C27 H27 0.9500 . ?
C27 C26 1.364(6) . ?
C52 H52 0.9500 . ?
C52 C51 1.390(6) . ?
C26 H26 0.9500 . ?
C51 H51 0.9500 . ?

loop_
_geom_torsion_atom_site_label_1
_geom_torsion_atom_site_label_2
_geom_torsion_atom_site_label_3
_geom_torsion_atom_site_label_4
_geom_torsion
_geom_torsion_site_symmetry_1
_geom_torsion_site_symmetry_2
_geom_torsion_site_symmetry_3
_geom_torsion_site_symmetry_4
_geom_torsion_publ_flag
Cl1 Al1 N1 C1 -124.72(16) . . . . ?
Cl1 Al1 N1 C13 51.69(16) . . . . ?
Cl1 Al1 N2 C7 126.80(17) . . . . ?
Cl1 Al1 N2 C10 -53.30(19) . . . . ?
Cl2 Al1 N1 C1 106.92(16) . . . . ?
Cl2 Al1 N1 C13 -76.67(15) . . . . ?
Cl2 Al1 N2 C7 -114.86(17) . . . . ?
Cl2 Al1 N2 C10 65.04(19) . . . . ?
Al1 N1 C1 C6 2.7(3) . . . . ?
Al1 N1 C1 C2 -178.03(15) . . . . ?
Al1 N1 C13 C14 88.3(2) . . . . ?
Al1 N1 C13 C18 -92.6(2) . . . . ?
Al1 N2 C7 O1 175.61(15) . . . . ?
Al1 N2 C7 C6 -5.0(3) . . . . ?
Al1 N2 C10 C9 72.9(2) . . . . ?
Al1 N2 C10 C11 -164.76(16) . . . . ?
O1 C7 C6 C1 178.48(19) . . . . ?
O1 C7 C6 C5 -1.3(3) . . . . ?
F2 C54 C53 C52 -178.9(3) . . . . ?
F1 C49 C54 F2 -1.1(4) . . . . ?
F1 C49 C54 C53 180.0(3) . . . . ?
F1 C49 C50 C51 -179.9(3) . . . . ?
N1 Al1 N2 C7 7.44(19) . . . . ?
N1 Al1 N2 C10 -172.66(18) . . . . ?
N1 C1 C6 C7 2.2(3) . . . . ?
N1 C1 C6 C5 -178.0(2) . . . . ?
N1 C1 C2 C3 177.8(2) . . . . ?
N1 C13 C14 C15 179.95(19) . . . . ?
N1 C13 C14 C36 2.8(3) . . . . ?
N1 C13 C18 C23 -2.2(3) . . . . ?
N1 C13 C18 C17 -179.13(18) . . . . ?
N2 Al1 N1 C1 -6.45(18) . . . . ?
N2 Al1 N1 C13 169.96(15) . . . . ?
N2 C7 C6 C1 -0.9(4) . . . . ?
N2 C7 C6 C5 179.2(2) . . . . ?
N2 C10 C9 C8 179.5(2) . . . . ?
N2 C10 C9 C12 54.8(3) . . . . ?
N2 C10 C11 O1 -19.6(2) . . . . ?
C1 N1 C13 C14 -95.0(2) . . . . ?
C1 N1 C13 C18 84.1(2) . . . . ?
C1 C6 C5 C4 -1.1(3) . . . . ?
C1 C2 C3 C4 1.3(3) . . . . ?
C19 C16 C17 C18 -178.09(19) . . . . ?
C7 O1 C11 C10 18.4(2) . . . . ?
C7 N2 C10 C9 -107.2(2) . . . . ?
C7 N2 C10 C11 15.1(2) . . . . ?
C7 C6 C5 C4 178.7(2) . . . . ?
C15 C16 C17 C18 1.0(3) . . . . ?
C13 N1 C1 C6 -173.76(19) . . . . ?
C13 N1 C1 C2 5.5(3) . . . . ?
C30 C31 C32 C33 1.7(4) . . . . ?
C30 C23 C18 C13 124.6(2) . . . . ?
C30 C23 C18 C17 -58.5(3) . . . . ?
C36 C37 C38 C39 -177.2(2) . . . . ?
C36 C43 C44 C45 -177.1(2) . . . . ?
C36 C43 C48 C47 177.0(2) . . . . ?
C16 C15 C14 C13 -0.8(3) . . . . ?
C16 C15 C14 C36 176.32(19) . . . . ?
C16 C17 C18 C13 -0.9(3) . . . . ?
C16 C17 C18 C23 -177.8(2) . . . . ?
C24 C23 C18 C13 -108.6(2) . . . . ?
C24 C23 C18 C17 68.3(3) . . . . ?
C24 C29 C28 C27 2.5(4) . . . . ?
C24 C25 C26 C27 1.4(5) . . . . ?
C10 N2 C7 O1 -4.3(3) . . . . ?
C10 N2 C7 C6 175.1(2) . . . . ?
C31 C30 C23 C24 -109.1(3) . . . . ?
C31 C30 C23 C18 19.0(3) . . . . ?
C31 C30 C35 C34 0.7(4) . . . . ?
C6 C1 C2 C3 -2.8(3) . . . . ?
C6 C5 C4 C3 -0.6(4) . . . . ?
C23 C30 C31 C32 176.0(2) . . . . ?
C23 C30 C35 C34 -177.6(2) . . . . ?
C23 C24 C29 C28 179.6(2) . . . . ?
C23 C24 C25 C26 178.5(3) . . . . ?
C5 C4 C3 C2 0.5(4) . . . . ?
C42 C37 C38 C39 1.6(4) . . . . ?
C42 C41 C40 C39 2.1(4) . . . . ?
C37 C36 C14 C15 32.0(3) . . . . ?
C37 C36 C14 C13 -150.86(19) . . . . ?
C37 C36 C43 C44 -87.2(3) . . . . ?
C37 C36 C43 C48 93.9(3) . . . . ?
C37 C42 C41 C40 -1.0(4) . . . . ?
C37 C38 C39 C40 -0.5(4) . . . . ?
C14 C15 C16 C19 178.93(19) . . . . ?
C14 C15 C16 C17 -0.1(3) . . . . ?
C14 C13 C18 C23 176.90(18) . . . . ?
C14 C13 C18 C17 0.0(3) . . . . ?
C14 C36 C37 C42 74.9(3) . . . . ?
C14 C36 C37 C38 -106.4(3) . . . . ?
C14 C36 C43 C44 41.2(3) . . . . ?
C14 C36 C43 C48 -137.7(2) . . . . ?
C2 C1 C6 C7 -177.1(2) . . . . ?
C2 C1 C6 C5 2.7(3) . . . . ?
C18 C13 C14 C15 0.9(3) . . . . ?
C18 C13 C14 C36 -176.26(19) . . . . ?
C34 C33 C32 C31 0.1(4) . . . . ?
C43 C36 C37 C42 -157.0(2) . . . . ?
C43 C36 C37 C38 21.7(3) . . . . ?
C43 C36 C14 C15 -97.0(2) . . . . ?
C43 C36 C14 C13 80.2(2) . . . . ?
C43 C44 C45 C46 -0.3(4) . . . . ?
C43 C48 C47 C46 0.6(4) . . . . ?
C35 C30 C31 C32 -2.1(4) . . . . ?
C35 C30 C23 C24 69.1(3) . . . . ?
C35 C30 C23 C18 -162.9(2) . . . . ?
C35 C34 C33 C32 -1.4(4) . . . . ?
C22 C19 C16 C15 -114.6(2) . . . . ?
C22 C19 C16 C17 64.4(3) . . . . ?
C9 C10 C11 O1 100.3(2) . . . . ?
C49 C54 C53 C52 0.0(4) . . . . ?
C49 C50 C51 C52 -0.2(5) . . . . ?
C21 C19 C16 C15 127.0(2) . . . . ?
C21 C19 C16 C17 -54.1(3) . . . . ?
C33 C34 C35 C30 1.0(4) . . . . ?
C44 C43 C48 C47 -2.0(4) . . . . ?
C11 O1 C7 N2 -9.5(3) . . . . ?
C11 O1 C7 C6 171.04(19) . . . . ?
C11 C10 C9 C8 65.3(3) . . . . ?
C11 C10 C9 C12 -59.3(3) . . . . ?
C29 C24 C23 C30 64.3(3) . . . . ?
C29 C24 C23 C18 -67.0(3) . . . . ?
C29 C24 C25 C26 0.7(4) . . . . ?
C29 C28 C27 C26 -0.5(5) . . . . ?
C38 C39 C40 C41 -1.4(5) . . . . ?
C20 C19 C16 C15 6.1(3) . . . . ?
C20 C19 C16 C17 -175.0(2) . . . . ?
C54 C49 C50 C51 1.0(5) . . . . ?
C54 C53 C52 C51 0.8(5) . . . . ?
C45 C46 C47 C48 1.0(4) . . . . ?
C48 C43 C44 C45 1.8(4) . . . . ?
C41 C42 C37 C36 178.0(2) . . . . ?
C41 C42 C37 C38 -0.8(4) . . . . ?
C47 C46 C45 C44 -1.1(4) . . . . ?
C28 C27 C26 C25 -1.5(5) . . . . ?
C25 C24 C23 C30 -113.4(3) . . . . ?
C25 C24 C23 C18 115.3(3) . . . . ?
C25 C24 C29 C28 -2.6(4) . . . . ?
C50 C49 C54 F2 178.0(3) . . . . ?
C50 C49 C54 C53 -0.9(5) . . . . ?
C53 C52 C51 C50 -0.7(5) . . . . ?
